data_4082234
loop_
_publ_author_name
'Ryu, Ji Yeon'
'Lee, Ji Min'
'Park, Yu Jin'
'Nghia, Nguyen Van'
'Lee, Min Hyung'
'Lee, Junseong'

_publ_section_title
;
 A Ruthenium--Iron Bimetallic Supramolecular Cage withD4Symmetry from a
 Tetrapyridyl Iron(I) Metalloligand
;
_journal_issue 24
_journal_name_full Organometallics
_journal_page_first 7272
_journal_paper_doi 10.1021/om401145s
_journal_volume 32
_journal_year 2013
_chemical_formula_sum 'C124 F24 Fe2 N8 O40 Ru8 S8'
_chemical_formula_weight 3874.06
_chemical_name_systematic
; 
 ? 
;
_space_group_IT_number 14
_symmetry_cell_setting monoclinic
_symmetry_space_group_name_Hall '-P 2ybc'
_symmetry_space_group_name_H-M 'P 1 21/c 1'
_atom_sites_solution_hydrogens geom
_atom_sites_solution_primary direct
_atom_sites_solution_secondary difmap
_audit_creation_method SHELXL-97
_cell_angle_alpha 90.00
_cell_angle_beta 90.075(2)
_cell_angle_gamma 90.00
_cell_formula_units_Z 4
_cell_length_a 25.1459(6)
_cell_length_b 25.1199(6)
_cell_length_c 30.3639(8)
_cell_measurement_reflns_used 5117
_cell_measurement_temperature 100(2)
_cell_measurement_theta_max 12.16
_cell_measurement_theta_min 2.25
_cell_volume 19179.7(8)
_computing_cell_refinement 'Bruker SAINT'
_computing_data_collection 'Bruker APEX2'
_computing_data_reduction 'Bruker SAINT'
_computing_molecular_graphics 'Bruker SHELXTL'
_computing_publication_material 'Bruker SHELXTL'
_computing_structure_refinement 'SHELXL-97 (Sheldrick, 2008)'
_computing_structure_solution 'SHELXS-97 (Sheldrick, 2008)'
_diffrn_ambient_temperature 100(2)
_diffrn_measured_fraction_theta_full 0.989
_diffrn_measured_fraction_theta_max 0.989
_diffrn_radiation_monochromator graphite
_diffrn_radiation_source 'fine-focus sealed tube'
_diffrn_radiation_type MoK\a
_diffrn_radiation_wavelength 0.71073
_diffrn_reflns_av_R_equivalents 0.1269
_diffrn_reflns_av_sigmaI/netI 0.0742
_diffrn_reflns_limit_h_max 19
_diffrn_reflns_limit_h_min -19
_diffrn_reflns_limit_k_max 19
_diffrn_reflns_limit_k_min -19
_diffrn_reflns_limit_l_max 22
_diffrn_reflns_limit_l_min -23
_diffrn_reflns_number 99662
_diffrn_reflns_theta_full 15.98
_diffrn_reflns_theta_max 15.98
_diffrn_reflns_theta_min 0.81
_exptl_absorpt_coefficient_mu 0.928
_exptl_crystal_density_diffrn 1.342
_exptl_crystal_density_method 'not measured'
_exptl_crystal_F_000 7472
_refine_diff_density_max 1.334
_refine_diff_density_min -0.817
_refine_diff_density_rms 0.254
_refine_ls_extinction_method none
_refine_ls_goodness_of_fit_ref 2.217
_refine_ls_hydrogen_treatment mixed
_refine_ls_matrix_type full
_refine_ls_number_parameters 660
_refine_ls_number_reflns 9249
_refine_ls_number_restraints 114
_refine_ls_restrained_S_all 2.213
_refine_ls_R_factor_all 0.3334
_refine_ls_R_factor_gt 0.2263
_refine_ls_shift/su_max 3.673
_refine_ls_shift/su_mean 0.048
_refine_ls_structure_factor_coef Fsqd
_refine_ls_weighting_details 'calc w=1/[\s^2^(Fo^2^)+(0.2000P)^2^+0.0190P] where P=(Fo^2^+2Fc^2^)/3'
_refine_ls_weighting_scheme calc
_refine_ls_wR_factor_gt 0.5499
_refine_ls_wR_factor_ref 0.6117
_reflns_number_gt 4561
_reflns_number_total 9249
_reflns_threshold_expression >2sigma(I)
_cod_data_source_file om401145s_si_002.cif
_cod_data_source_block complex3
_cod_depositor_comments
;
The following automatic conversions were performed:

'_symmetry_cell_setting' value 'Monoclinic' changed to 'monoclinic'
according to /home/saulius/struct/CIF-dictionaries/cif_core.dic
dictionary named 'cif_core.dic' version 2.4.2 from 2011-04-26.

Automatic conversion script
Id: cif_fix_values 1891 2012-01-12 08:04:46Z andrius 
;
_cod_original_sg_symbol_H-M P2(1)/c
_cod_database_code 4082234

loop_
_symmetry_equiv_pos_as_xyz
'x, y, z'
'-x, y+1/2, -z+1/2'
'-x, -y, -z'
'x, -y-1/2, z-1/2'

loop_
_atom_site_label
_atom_site_type_symbol
_atom_site_fract_x
_atom_site_fract_y
_atom_site_fract_z
_atom_site_U_iso_or_equiv
_atom_site_adp_type
_atom_site_occupancy
_atom_site_symmetry_multiplicity
_atom_site_calc_flag
_atom_site_refinement_flags
C162 C -0.0115(5) 0.6594(6) 0.3109(4) 2.0(8) Uiso 1 1 d G
C161 C -0.0486(5) 0.6200(6) 0.3202(4) 0.27(4) Uiso 1 1 d G
C166 C -0.0937(5) 0.6323(7) 0.3447(4) 0.124(19) Uiso 1 1 d G
C165 C -0.1016(5) 0.6839(6) 0.3598(5) 0.20(3) Uiso 1 1 d G
C164 C -0.0644(5) 0.7233(6) 0.3505(4) 0.27(4) Uiso 1 1 d G
C163 C -0.0194(5) 0.7110(6) 0.3260(4) 0.65(14) Uiso 1 1 d GD
C131 C 0.1331(7) 1.0403(5) 0.6159(6) 0.17(2) Uiso 1 1 d G
C132 C 0.0988(7) 0.9971(5) 0.6190(5) 0.21(3) Uiso 1 1 d G
C133 C 0.0516(6) 0.9967(5) 0.5951(5) 0.30(5) Uiso 1 1 d G
C134 C 0.0388(7) 1.0394(5) 0.5681(6) 0.31(5) Uiso 1 1 d G
C135 C 0.0731(7) 1.0826(4) 0.5649(6) 0.35(6) Uiso 1 1 d GD
C136 C 0.1203(7) 1.0830(4) 0.5888(6) 0.23(3) Uiso 1 1 d G
C141 C 0.1926(8) 1.1084(5) 0.3574(6) 0.23(3) Uiso 1 1 d GD
C142 C 0.1422(8) 1.0879(5) 0.3490(6) 0.18(3) Uiso 1 1 d G
C143 C 0.1368(7) 1.0401(5) 0.3263(6) 0.31(5) Uiso 1 1 d G
C144 C 0.1817(7) 1.0130(5) 0.3119(5) 0.33(5) Uiso 1 1 d G
C145 C 0.2321(7) 1.0335(5) 0.3203(5) 0.53(10) Uiso 1 1 d G
C146 C 0.2375(7) 1.0812(5) 0.3431(6) 0.25(4) Uiso 1 1 d G
C181 C 0.2989(7) 0.3994(5) 0.3615(5) 0.30(5) Uiso 1 1 d GD
C182 C 0.3537(7) 0.4005(5) 0.3557(6) 0.16(2) Uiso 1 1 d G
C183 C 0.3771(6) 0.4415(5) 0.3320(5) 0.25(4) Uiso 1 1 d G
C184 C 0.3457(6) 0.4815(5) 0.3139(5) 0.25(4) Uiso 1 1 d G
C185 C 0.2908(6) 0.4805(5) 0.3197(5) 0.40(7) Uiso 1 1 d G
C186 C 0.2675(6) 0.4394(5) 0.3435(5) 0.22(3) Uiso 1 1 d G
C171 C 0.4057(6) 0.5100(6) 0.6135(5) 0.22(3) Uiso 1 1 d G
C172 C 0.4571(6) 0.5074(6) 0.5968(6) 0.22(3) Uiso 1 1 d G
C173 C 0.4735(6) 0.4628(6) 0.5734(6) 0.34(5) Uiso 1 1 d G
C174 C 0.4385(6) 0.4208(6) 0.5666(6) 0.29(4) Uiso 1 1 d G
C175 C 0.3871(6) 0.4234(5) 0.5833(6) 0.28(4) Uiso 1 1 d G
C176 C 0.3707(6) 0.4680(5) 0.6067(5) 0.15(2) Uiso 1 1 d G
C111 C 0.4914(6) 0.9081(6) 0.6130(6) 0.36(6) Uiso 1 1 d GD
C112 C 0.4903(6) 0.9570(6) 0.5915(6) 0.23(3) Uiso 1 1 d G
C113 C 0.5334(6) 0.9729(7) 0.5661(6) 0.44(8) Uiso 1 1 d G
C114 C 0.5776(6) 0.9400(7) 0.5622(7) 0.32(5) Uiso 1 1 d GD
C115 C 0.5787(5) 0.8912(7) 0.5837(6) 0.25(5) Uiso 1 1 d G
C116 C 0.5356(6) 0.8752(7) 0.6091(6) 0.20(3) Uiso 1 1 d G
C151 C -0.0771(5) 0.5599(6) 0.5764(5) 0.44(7) Uiso 1 1 d GD
C152 C -0.0820(5) 0.6124(6) 0.5902(4) 0.28(4) Uiso 1 1 d GD
C153 C -0.0399(5) 0.6373(6) 0.6115(4) 0.20(3) Uiso 1 1 d GD
C154 C 0.0072(5) 0.6097(5) 0.6190(4) 0.24(4) Uiso 1 1 d GD
C155 C 0.0121(5) 0.5572(5) 0.6052(4) 0.21(3) Uiso 1 1 d GD
C156 C -0.0301(5) 0.5322(5) 0.5839(4) 0.36(6) Uiso 1 1 d GD
C121 C 0.5401(6) 0.8569(7) 0.3151(6) 0.24(3) Uiso 1 1 d GD
C122 C 0.5246(6) 0.8038(7) 0.3130(6) 0.31(5) Uiso 1 1 d G
C123 C 0.5545(5) 0.7650(7) 0.3343(6) 0.19(3) Uiso 1 1 d G
C124 C 0.5999(5) 0.7793(7) 0.3577(6) 0.21(3) Uiso 1 1 d GD
C125 C 0.6154(5) 0.8324(7) 0.3598(7) 0.20(3) Uiso 1 1 d G
C126 C 0.5855(6) 0.8712(7) 0.3385(6) 0.17(2) Uiso 1 1 d G
Ru1 Ru 0.5075(3) 0.8897(2) 0.5509(2) 0.173(3) Uani 1 1 d D
Ru2 Ru 0.5316(3) 0.8273(3) 0.3806(3) 0.255(4) Uani 1 1 d D
Ru3 Ru 0.1101(2) 1.0079(2) 0.5509(2) 0.175(3) Uani 1 1 d .
Ru4 Ru 0.1720(3) 1.0322(3) 0.3811(3) 0.260(5) Uani 1 1 d D
Ru5 Ru -0.0084(2) 0.6093(2) 0.5514(2) 0.172(3) Uani 1 1 d D
Ru6 Ru -0.0316(3) 0.6724(3) 0.3808(3) 0.264(5) Uani 1 1 d D
Ru7 Ru 0.3903(2) 0.4924(2) 0.5506(2) 0.173(3) Uani 1 1 d .
Ru8 Ru 0.3277(3) 0.4689(3) 0.3805(3) 0.261(5) Uani 1 1 d D
O1 O 0.5367(15) 0.8255(12) 0.5136(13) 0.168(15) Uiso 1 1 d D
O2 O 0.4958(17) 0.9189(17) 0.4844(15) 0.181(17) Uiso 1 1 d .
O3 O 0.543(2) 0.806(2) 0.4467(10) 0.26(2) Uiso 1 1 d D
O5 O 0.1754(15) 1.0387(14) 0.5120(14) 0.148(14) Uiso 1 1 d .
O6 O 0.0817(15) 0.9967(14) 0.4863(13) 0.147(14) Uiso 1 1 d .
O7 O 0.201(3) 1.042(2) 0.4453(11) 0.26(3) Uiso 1 1 d D
O8 O 0.1028(18) 1.0072(18) 0.4130(18) 0.197(19) Uiso 1 1 d .
O9 O -0.0368(17) 0.6773(16) 0.5128(16) 0.175(17) Uiso 1 1 d .
O10 O 0.0073(16) 0.5821(14) 0.4851(13) 0.147(15) Uiso 1 1 d .
O11 O -0.044(2) 0.699(2) 0.4459(10) 0.24(2) Uiso 1 1 d D
O13 O 0.3253(14) 0.4623(13) 0.5126(14) 0.141(13) Uiso 1 1 d D
O14 O 0.4168(16) 0.5062(15) 0.4883(15) 0.163(15) Uiso 1 1 d D
O15 O 0.298(2) 0.454(2) 0.4442(11) 0.26(2) Uiso 1 1 d D
O16 O 0.3946(18) 0.4901(18) 0.4176(18) 0.206(19) Uiso 1 1 d D
C1 C 0.538(4) 0.834(3) 0.4763(14) 0.25(4) Uiso 1 1 d D
O4 O 0.5054(18) 0.8983(17) 0.4208(17) 0.197(19) Uiso 1 1 d .
O12 O -0.0100(18) 0.6046(16) 0.4236(17) 0.195(18) Uiso 1 1 d .
N1 N 0.4301(5) 0.8501(6) 0.5441(5) 0.144(17) Uiso 1 1 d G
C11 C 0.4283(5) 0.7995(6) 0.5627(5) 0.14(2) Uiso 1 1 d G
C12 C 0.3815(4) 0.7701(5) 0.5612(4) 0.15(2) Uiso 1 1 d G
C13 C 0.3365(4) 0.7912(5) 0.5411(3) 0.16(2) Uiso 1 1 d GD
C14 C 0.3383(5) 0.8418(4) 0.5225(4) 0.21(3) Uiso 1 1 d G
C15 C 0.3851(5) 0.8712(5) 0.5240(5) 0.17(2) Uiso 1 1 d G
N2 N 0.4525(5) 0.8105(8) 0.3920(5) 0.27(3) Uiso 1 1 d GD
C21 C 0.4356(4) 0.7614(7) 0.4077(5) 0.31(5) Uiso 1 1 d G
C22 C 0.3819(4) 0.7485(6) 0.4071(4) 0.27(4) Uiso 1 1 d G
C23 C 0.3450(5) 0.7848(6) 0.3908(4) 0.19(3) Uiso 1 1 d G
C24 C 0.3619(5) 0.8339(6) 0.3751(4) 0.20(3) Uiso 1 1 d G
C25 C 0.4157(6) 0.8468(7) 0.3757(5) 0.23(3) Uiso 1 1 d G
N3 N 0.1523(6) 0.9337(5) 0.5418(5) 0.146(17) Uiso 1 1 d G
C31 C 0.2029(6) 0.9331(4) 0.5602(5) 0.18(3) Uiso 1 1 d G
C32 C 0.2306(6) 0.8854(4) 0.5639(4) 0.16(2) Uiso 1 1 d G
C33 C 0.2076(5) 0.8383(4) 0.5490(3) 0.14(2) Uiso 1 1 d GD
C34 C 0.1570(5) 0.8390(5) 0.5306(4) 0.18(3) Uiso 1 1 d G
C35 C 0.1293(5) 0.8867(5) 0.5270(5) 0.14(2) Uiso 1 1 d G
N4 N 0.1977(7) 0.9456(5) 0.3924(5) 0.30(3) Uiso 1 1 d G
C41 C 0.2448(6) 0.9271(4) 0.4109(5) 0.23(3) Uiso 1 1 d G
C42 C 0.2564(5) 0.8730(4) 0.4103(4) 0.23(3) Uiso 1 1 d G
C43 C 0.2209(5) 0.8374(5) 0.3912(3) 0.18(3) Uiso 1 1 d G
C44 C 0.1739(6) 0.8559(5) 0.3726(4) 0.23(3) Uiso 1 1 d G
C45 C 0.1623(7) 0.9100(6) 0.3732(5) 0.22(3) Uiso 1 1 d G
N5 N 0.0516(5) 0.6505(7) 0.5508(5) 0.19(2) Uiso 1 1 d G
C51 C 0.0562(5) 0.7020(7) 0.5672(5) 0.16(2) Uiso 1 1 d G
C52 C 0.1046(5) 0.7286(6) 0.5648(4) 0.19(3) Uiso 1 1 d G
C53 C 0.1484(4) 0.7037(5) 0.5460(3) 0.14(2) Uiso 1 1 d G
C54 C 0.1438(5) 0.6522(5) 0.5296(4) 0.17(2) Uiso 1 1 d G
C55 C 0.0954(6) 0.6256(6) 0.5321(5) 0.15(2) Uiso 1 1 d G
N6 N 0.0578(5) 0.6836(7) 0.3876(5) 0.29(3) Uiso 1 1 d G
C61 C 0.0639(4) 0.7351(7) 0.4035(4) 0.24(3) Uiso 1 1 d G
C62 C 0.1140(4) 0.7582(6) 0.4050(4) 0.26(4) Uiso 1 1 d G
C63 C 0.1582(5) 0.7299(5) 0.3906(3) 0.19(3) Uiso 1 1 d G
C64 C 0.1521(5) 0.6783(6) 0.3747(4) 0.20(3) Uiso 1 1 d G
C65 C 0.1020(6) 0.6552(6) 0.3732(4) 0.24(3) Uiso 1 1 d G
N7 N 0.3601(7) 0.5696(5) 0.5461(5) 0.19(2) Uiso 1 1 d G
C71 C 0.3055(7) 0.5678(4) 0.5541(5) 0.14(2) Uiso 1 1 d G
C72 C 0.2689(6) 0.6067(4) 0.5628(4) 0.18(3) Uiso 1 1 d G
C73 C 0.2842(5) 0.6626(4) 0.5439(4) 0.16(2) Uiso 1 1 d GD
C74 C 0.3409(5) 0.6590(4) 0.5183(4) 0.16(2) Uiso 1 1 d G
C75 C 0.3821(6) 0.6035(5) 0.5257(5) 0.21(3) Uiso 1 1 d G
N8 N 0.3036(7) 0.5488(5) 0.3930(5) 0.28(3) Uiso 1 1 d G
C81 C 0.2553(7) 0.5663(4) 0.4097(5) 0.41(7) Uiso 1 1 d G
C82 C 0.2410(6) 0.6196(4) 0.4057(4) 0.30(4) Uiso 1 1 d G
C83 C 0.2750(5) 0.6553(5) 0.3850(4) 0.22(3) Uiso 1 1 d G
C84 C 0.3233(6) 0.6377(6) 0.3683(4) 0.31(5) Uiso 1 1 d G
C85 C 0.3377(7) 0.5845(6) 0.3723(5) 0.25(4) Uiso 1 1 d G
C201 C 0.254(3) 0.701(3) 0.392(2) 0.20(3) Uiso 1 1 d .
C204 C 0.213(3) 0.744(3) 0.392(2) 0.18(3) Uiso 1 1 d .
C211 C 0.2905(11) 0.7490(12) 0.2831(11) 0.41(7) Uiso 1 1 d GD
C212 C 0.2550(12) 0.7896(10) 0.2805(11) 0.43(7) Uiso 1 1 d GD
C213 C 0.2053(11) 0.7683(11) 0.2818(11) 0.46(8) Uiso 1 1 d GD
C214 C 0.2103(12) 0.7146(11) 0.2852(11) 1.0(3) Uiso 1 1 d GD
C215 C 0.2629(13) 0.7027(10) 0.2861(11) 0.40(7) Uiso 1 1 d GD
C216 C 0.3477(11) 0.7543(18) 0.2829(11) 0.32(5) Uiso 1 1 d G
C217 C 0.2676(17) 0.8454(11) 0.2770(11) 0.47(8) Uiso 1 1 d G
C218 C 0.1560(13) 0.7976(16) 0.2799(11) 1.9(7) Uiso 1 1 d G
C219 C 0.1671(15) 0.6769(15) 0.2876(11) 2.0(8) Uiso 1 1 d G
C220 C 0.2856(18) 0.6501(12) 0.2894(11) 0.73(16) Uiso 1 1 d G
C303 C 0.2110(8) 0.7805(7) 0.5415(6) 0.28(4) Uiso 1 1 d GD
C304 C 0.2134(6) 0.7271(6) 0.5456(6) 0.18(3) Uiso 1 1 d G
C311 C 0.2468(12) 0.8049(7) 0.6523(7) 0.55(10) Uiso 1 1 d GD
C312 C 0.2052(9) 0.7715(8) 0.6547(7) 0.25(4) Uiso 1 1 d GD
C313 C 0.2240(8) 0.7221(8) 0.6613(7) 0.20(3) Uiso 1 1 d GD
C314 C 0.2773(8) 0.7250(9) 0.6631(7) 0.16(2) Uiso 1 1 d GD
C315 C 0.2914(9) 0.7761(10) 0.6576(7) 0.20(3) Uiso 1 1 d GD
C316 C 0.2442(19) 0.8610(8) 0.6455(8) 2.0(8) Uiso 1 1 d G
C317 C 0.1505(11) 0.7860(15) 0.6507(8) 1.9(7) Uiso 1 1 d G
C318 C 0.1929(13) 0.6750(10) 0.6657(8) 0.25(4) Uiso 1 1 d G
C319 C 0.3127(12) 0.6813(13) 0.6698(8) 0.37(6) Uiso 1 1 d G
C320 C 0.3445(11) 0.7963(17) 0.6573(8) 0.44(7) Uiso 1 1 d G
F1 F 0.468(3) 0.725(3) 0.694(2) 0.35(3) Uiso 1 1 d D
F14 F 1.022(3) 0.778(3) 0.685(2) 0.36(3) Uiso 1 1 d .
F13 F 0.961(2) 0.825(2) 0.684(2) 0.33(3) Uiso 1 1 d .
F15 F 0.038(2) 0.845(2) 0.6969(19) 0.31(2) Uiso 1 1 d .
Fe1 Fe 0.2460(7) 0.7501(7) 0.3382(3) 0.383(12) Uani 1 1 d D
Fe2 Fe 0.2512(4) 0.7496(4) 0.6006(2) 0.172(4) Uani 1 1 d D
O33 O -0.0162(17) 0.8713(15) 0.6128(15) 0.199(18) Uiso 1 1 d D
S5 S 0.0073(14) 0.8201(13) 0.6162(10) 0.254(12) Uiso 1 1 d D
O23 O 0.521(2) 0.7267(18) 0.610(2) 0.31(3) Uiso 1 1 d D
S1 S 0.4936(12) 0.6762(12) 0.6136(9) 0.230(10) Uiso 1 1 d D
C401 C 0.493(5) 0.727(3) 0.656(3) 0.37(7) Uiso 1 1 d D
O35 O -0.023(2) 0.7721(18) 0.611(2) 0.27(3) Uiso 1 1 d D
C7 C 0.335(2) 0.468(3) 0.4714(15) 0.19(3) Uiso 1 1 d D
S4 S 0.039(2) 0.861(2) 0.312(2) 0.55(4) Uiso 1 1 d D
S3 S 0.1732(13) 0.5047(13) 0.6123(9) 0.237(11) Uiso 1 1 d D
O39 O 0.464(2) 0.5909(16) 0.331(2) 0.29(3) Uiso 1 1 d D
O24 O 0.274(2) 1.027(2) 0.603(2) 0.33(3) Uiso 1 1 d D
O26 O 0.332(2) 0.9429(17) 0.601(2) 0.30(3) Uiso 1 1 d D
O27 O 0.1259(16) 0.4742(17) 0.6090(16) 0.213(19) Uiso 1 1 d D
O29 O 0.2217(17) 0.474(2) 0.6081(19) 0.26(2) Uiso 1 1 d D
O28 O 0.173(2) 0.5598(16) 0.5987(19) 0.28(3) Uiso 1 1 d D
C4 C 0.113(3) 1.024(3) 0.452(3) 0.19(3) Uiso 1 1 d D
C3 C 0.166(4) 1.034(3) 0.468(4) 0.23(4) Uiso 1 1 d D
S8 S 0.355(2) 0.957(2) 0.325(3) 0.66(6) Uiso 1 1 d D
F7 F 0.163(3) 0.541(2) 0.700(2) 0.38(3) Uiso 1 1 d D
F8 F 0.191(3) 0.460(3) 0.686(2) 0.40(4) Uiso 1 1 d D
O34 O 0.0590(18) 0.833(3) 0.599(2) 0.32(3) Uiso 1 1 d D
F2 F 0.537(3) 0.688(3) 0.689(2) 0.35(3) Uiso 1 1 d .
O22 O 0.5205(17) 0.6261(15) 0.6127(16) 0.211(19) Uiso 1 1 d D
O44 O 0.408(2) 0.969(2) 0.3390(19) 0.26(2) Uiso 1 1 d D
O36 O 0.090(2) 0.531(2) 0.3426(18) 0.24(2) Uiso 1 1 d D
S6 S 0.143(2) 0.541(2) 0.327(2) 0.61(5) Uiso 1 1 d D
C202 C 0.285(4) 0.751(4) 0.388(3) 0.24(4) Uiso 1 1 d .
S7 S 0.4956(16) 0.6384(17) 0.3344(14) 0.38(2) Uiso 1 1 d D
C203 C 0.249(4) 0.787(3) 0.384(3) 0.22(3) Uiso 1 1 d .
C5 C -0.038(4) 0.663(4) 0.476(4) 0.26(5) Uiso 1 1 d D
O41 O 0.5466(18) 0.635(3) 0.314(3) 0.85(15) Uiso 1 1 d D
O21 O 0.4399(16) 0.667(2) 0.5989(19) 0.27(3) Uiso 1 1 d D
C2 C 0.522(3) 0.885(3) 0.459(3) 0.19(3) Uiso 1 1 d D
C137 C 0.119(2) 0.945(2) 0.6483(19) 0.15(2) Uiso 1 1 d .
O30 O -0.0086(16) 0.8599(16) 0.3385(14) 0.156(14) Uiso 1 1 d D
O32 O 0.031(2) 0.911(2) 0.3341(18) 0.24(2) Uiso 1 1 d D
S2 S 0.3200(14) 0.9963(13) 0.6149(10) 0.253(12) Uiso 1 1 d D
C403 C 0.182(4) 0.508(3) 0.6707(12) 0.42(8) Uiso 1 1 d D
C157 C 0.049(2) 0.614(3) 0.6552(17) 0.20(3) Uiso 1 1 d D
C117 C 0.453(2) 0.884(2) 0.6468(17) 0.21(3) Uiso 1 1 d D
C6 C -0.028(4) 0.608(4) 0.468(3) 0.22(3) Uiso 1 1 d D
F3 F 0.467(3) 0.655(3) 0.696(3) 0.43(4) Uiso 1 1 d .
O25 O 0.3729(16) 1.016(2) 0.6102(18) 0.26(2) Uiso 1 1 d D
C8 C 0.389(2) 0.480(3) 0.4594(16) 0.20(3) Uiso 1 1 d D
F20 F 0.504(3) 0.589(2) 0.271(3) 0.41(4) Uiso 1 1 d D
F19 F 0.431(2) 0.640(3) 0.293(2) 0.38(3) Uiso 1 1 d D
F9 F 0.230(3) 0.527(3) 0.680(2) 0.39(3) Uiso 1 1 d D
C177 C 0.377(2) 0.554(2) 0.648(2) 0.18(3) Uiso 1 1 d .
F16 F 0.081(3) 0.492(3) 0.272(2) 0.40(4) Uiso 1 1 d D
F10 F 0.028(4) 0.835(4) 0.250(4) 0.64(8) Uiso 1 1 d D
C408 C 0.367(3) 0.988(3) 0.272(4) 2.0(9) Uiso 1 1 d D
O43 O 0.300(3) 0.967(3) 0.333(3) 0.40(4) Uiso 1 1 d D
F22 F 0.361(4) 0.936(3) 0.270(4) 0.54(6) Uiso 1 1 d D
F24 F 0.418(3) 1.000(3) 0.265(2) 0.39(4) Uiso 1 1 d D
F23 F 0.341(4) 1.033(3) 0.264(4) 0.57(6) Uiso 1 1 d D
O40 O 0.467(3) 0.6869(17) 0.327(2) 0.35(4) Uiso 1 1 d D
C406 C 0.128(3) 0.514(4) 0.273(3) 1.2(4) Uiso 1 1 d D
C407 C 0.480(2) 0.635(2) 0.2766(16) 2.0(9) Uiso 1 1 d D
O37 O 0.143(2) 0.486(2) 0.3416(16) 0.22(2) Uiso 1 1 d D
C404 C -0.006(4) 0.871(3) 0.266(3) 2.0(10) Uiso 1 1 d D
F18 F 0.169(4) 0.487(4) 0.258(3) 0.54(6) Uiso 1 1 d D
F17 F 0.133(4) 0.567(4) 0.269(4) 0.58(7) Uiso 1 1 d D
F21 F 0.485(4) 0.674(3) 0.248(3) 0.53(6) Uiso 1 1 d D
C179 C 0.456(5) 0.371(5) 0.517(4) 0.39(6) Uiso 1 1 d .
F11 F -0.046(4) 0.886(4) 0.290(3) 0.51(5) Uiso 1 1 d D
F12 F 0.000(3) 0.923(3) 0.266(2) 0.38(3) Uiso 1 1 d D
C302 C 0.2827(11) 0.772(2) 0.5489(19) 0.15(2) Uiso 1 1 d D
C301 C 0.269(2) 0.7179(10) 0.5512(18) 0.128(19) Uiso 1 1 d D
F4 F 0.341(2) 0.964(2) 0.6941(19) 0.32(3) Uiso 1 1 d D
C402 C 0.304(3) 0.991(2) 0.6725(13) 0.50(9) Uiso 1 1 d D
F6 F 0.261(3) 0.967(3) 0.687(2) 0.39(3) Uiso 1 1 d D
C118 C 0.550(9) 0.889(6) 0.577(8) 0.6(2) Uiso 1 1 d D
C128 C 0.639(3) 0.767(3) 0.395(2) 0.26(4) Uiso 1 1 d D
C127 C 0.509(5) 0.899(4) 0.290(4) 0.42(7) Uiso 1 1 d D
C147 C 0.233(3) 1.136(3) 0.388(2) 0.26(4) Uiso 1 1 d D
C168 C -0.135(3) 0.738(3) 0.390(3) 0.26(4) Uiso 1 1 d .
C167 C -0.029(3) 0.6534(13) 0.313(3) 0.21(3) Uiso 1 1 d D
C178 C 0.527(3) 0.372(3) 0.569(3) 0.25(4) Uiso 1 1 d .
C138 C 0.046(13) 1.134(13) 0.581(13) 2.0(7) Uiso 1 1 d D
C139 C 0.001(4) 1.126(4) 0.546(3) 0.31(5) Uiso 1 1 d D
C187 C 0.260(3) 0.374(4) 0.394(3) 0.35(5) Uiso 1 1 d D
C119 C 0.632(4) 0.967(4) 0.511(3) 0.31(5) Uiso 1 1 d .
O42 O 0.357(2) 1.0120(19) 0.3381(17) 0.209(19) Uiso 1 1 d D
F5 F 0.305(2) 1.041(2) 0.687(2) 0.35(3) Uiso 1 1 d D
O31 O 0.025(3) 0.809(3) 0.327(3) 0.39(4) Uiso 1 1 d D

loop_
_atom_site_aniso_label
_atom_site_aniso_U_11
_atom_site_aniso_U_22
_atom_site_aniso_U_33
_atom_site_aniso_U_23
_atom_site_aniso_U_13
_atom_site_aniso_U_12
Ru1 0.196(7) 0.141(5) 0.183(7) 0.009(4) 0.048(6) 0.022(4)
Ru2 0.292(10) 0.231(8) 0.243(9) -0.021(6) 0.152(7) 0.031(7)
Ru3 0.138(5) 0.192(6) 0.194(7) 0.044(5) -0.001(5) -0.029(4)
Ru4 0.236(8) 0.291(9) 0.252(9) 0.171(8) 0.023(7) -0.033(7)
Ru5 0.186(6) 0.134(5) 0.196(7) 0.000(4) -0.043(5) 0.019(4)
Ru6 0.292(10) 0.231(8) 0.268(10) 0.031(7) -0.171(8) 0.032(7)
Ru7 0.146(5) 0.183(6) 0.189(7) -0.039(5) 0.017(5) -0.021(4)
Ru8 0.222(8) 0.305(10) 0.255(9) -0.177(8) -0.009(7) -0.035(7)
Fe1 0.55(3) 0.58(3) 0.021(7) -0.018(13) -0.004(11) -0.06(2)
Fe2 0.239(11) 0.242(11) 0.035(5) -0.006(7) 0.011(6) 0.001(9)

loop_
_atom_type_symbol
_atom_type_description
_atom_type_scat_dispersion_real
_atom_type_scat_dispersion_imag
_atom_type_scat_source
C C 0.0033 0.0016 'International Tables Vol C Tables 4.2.6.8 and 6.1.1.4'
N N 0.0061 0.0033 'International Tables Vol C Tables 4.2.6.8 and 6.1.1.4'
O O 0.0106 0.0060 'International Tables Vol C Tables 4.2.6.8 and 6.1.1.4'
Ru Ru -1.2594 0.8363 'International Tables Vol C Tables 4.2.6.8 and 6.1.1.4'
Fe Fe 0.3463 0.8444 'International Tables Vol C Tables 4.2.6.8 and 6.1.1.4'
S S 0.1246 0.1234 'International Tables Vol C Tables 4.2.6.8 and 6.1.1.4'
F F 0.0171 0.0103 'International Tables Vol C Tables 4.2.6.8 and 6.1.1.4'

loop_
_geom_angle_atom_site_label_1
_geom_angle_atom_site_label_2
_geom_angle_atom_site_label_3
_geom_angle
C161 C162 C163 120.0
C161 C162 Ru6 75.8(4)
C163 C162 Ru6 60.7(4)
C167 C161 C166 110(4)
C167 C161 C162 12(4)
C166 C161 C162 120.0
C167 C161 Ru6 67(4)
C166 C161 Ru6 66.2(4)
C162 C161 Ru6 68.4(4)
C161 C166 C165 120.0
C161 C166 Ru6 77.6(5)
C165 C166 Ru6 60.0(4)
C166 C165 C164 120.0
C166 C165 C168 157(3)
C164 C165 C168 83(3)
C166 C165 Ru6 80.6(5)
C164 C165 Ru6 63.4(5)
C168 C165 Ru6 111(3)
C163 C164 C165 120.0
C163 C164 Ru6 74.9(6)
C165 C164 Ru6 72.2(5)
C163 C164 C168 177(2)
C165 C164 C168 58(2)
Ru6 C164 C168 102(2)
C164 C163 C162 120.0
C164 C163 C167 103(3)
C162 C163 C167 18(3)
C164 C163 Ru6 61.6(5)
C162 C163 Ru6 80.9(5)
C167 C163 Ru6 74(3)
C132 C131 C136 120.0
C132 C131 Ru3 67.2(4)
C136 C131 Ru3 72.3(3)
C133 C132 C131 120.0
C133 C132 C137 122.0(19)
C131 C132 C137 117.8(19)
C133 C132 Ru3 66.7(5)
C131 C132 Ru3 75.3(4)
C137 C132 Ru3 126(2)
C134 C133 C132 120.0
C134 C133 Ru3 70.5(4)
C132 C133 Ru3 73.9(5)
C133 C134 C135 120.0
C133 C134 Ru3 69.3(4)
C135 C134 Ru3 74.8(4)
C136 C135 C134 120.0
C136 C135 C138 102(5)
C134 C135 C138 111(10)
C136 C135 Ru3 74.9(5)
C134 C135 Ru3 66.4(4)
C138 C135 Ru3 173(10)
C135 C136 C131 120.0
C135 C136 Ru3 68.0(4)
C131 C136 Ru3 71.2(4)
C142 C141 C146 120.0
C142 C141 C147 151(3)
C146 C141 C147 83(3)
C142 C141 Ru4 60.2(5)
C146 C141 Ru4 82.0(5)
C147 C141 Ru4 112(3)
C141 C142 C143 120.0
C141 C142 Ru4 79.5(6)
C143 C142 Ru4 69.6(6)
C144 C143 C142 120.0
C144 C143 Ru4 81.0(6)
C142 C143 Ru4 67.0(5)
C143 C144 C145 120.0
C143 C144 Ru4 59.7(5)
C145 C144 Ru4 81.0(5)
C144 C145 C146 120.0
C144 C145 Ru4 63.9(5)
C146 C145 Ru4 71.9(4)
C145 C146 C141 120.0
C145 C146 C147 163(3)
C141 C146 C147 51.8(18)
C145 C146 Ru4 74.0(5)
C141 C146 Ru4 62.4(4)
C147 C146 Ru4 89(3)
C186 C181 C182 120.0
C186 C181 C187 101(4)
C182 C181 C187 136(4)
C186 C181 Ru8 71.6(5)
C182 C181 Ru8 69.9(4)
C187 C181 Ru8 114(4)
C183 C182 C181 120.0
C183 C182 Ru8 72.2(5)
C181 C182 Ru8 69.0(5)
C182 C183 C184 120.0
C182 C183 Ru8 67.5(5)
C184 C183 Ru8 72.3(5)
C185 C184 C183 120.0
C185 C184 Ru8 70.2(5)
C183 C184 Ru8 68.5(4)
C184 C185 C186 120.0
C184 C185 Ru8 71.0(4)
C186 C185 Ru8 68.0(5)
C181 C186 C185 120.0
C181 C186 Ru8 67.8(4)
C185 C186 Ru8 72.5(5)
C172 C171 C176 120.0
C172 C171 C177 131(2)
C176 C171 C177 109(2)
C172 C171 Ru7 79.7(4)
C176 C171 Ru7 64.4(5)
C177 C171 Ru7 131(2)
C171 C172 C173 120.0
C171 C172 Ru7 62.3(4)
C173 C172 Ru7 76.3(4)
C174 C173 C172 120.0
C174 C173 Ru7 68.2(4)
C172 C173 Ru7 68.1(4)
C173 C174 C175 120.0
C173 C174 Ru7 76.3(4)
C175 C174 Ru7 62.3(4)
C174 C175 C176 120.0
C174 C175 Ru7 79.7(4)
C176 C175 Ru7 64.3(5)
C175 C176 C171 120.0
C175 C176 Ru7 73.8(4)
C171 C176 Ru7 73.7(5)
C112 C111 C116 120.0
C112 C111 C117 130(3)
C116 C111 C117 109(3)
C112 C111 Ru1 76.4(5)
C116 C111 Ru1 67.4(5)
C117 C111 Ru1 132(3)
C111 C112 C113 120.0
C111 C112 Ru1 64.5(5)
C113 C112 Ru1 75.5(4)
C114 C113 C112 120.0
C114 C113 Ru1 70.0(4)
C112 C113 Ru1 67.6(4)
C115 C114 C113 120.0
C115 C114 C118 29(9)
C113 C114 C118 97(10)
C115 C114 Ru1 65.2(5)
C113 C114 Ru1 73.4(5)
C118 C114 Ru1 37(9)
C114 C115 C116 120.0
C114 C115 Ru1 76.8(5)
C116 C115 Ru1 65.4(5)
C115 C116 C111 120.0
C115 C116 Ru1 73.9(4)
C111 C116 Ru1 71.1(5)
C156 C151 C152 120.0
C156 C151 Ru5 71.2(3)
C152 C151 Ru5 69.3(3)
C153 C152 C151 120.0
C153 C152 Ru5 67.8(3)
C151 C152 Ru5 74.4(3)
C152 C153 C154 120.0
C152 C153 Ru5 74.6(3)
C154 C153 Ru5 69.8(3)
C155 C154 C153 120.0
C155 C154 C157 103(2)
C153 C154 C157 132(3)
C155 C154 Ru5 73.5(4)
C153 C154 Ru5 71.5(4)
C157 C154 Ru5 147(3)
C154 C155 C156 120.0
C154 C155 Ru5 68.3(3)
C156 C155 Ru5 74.9(3)
C151 C156 C155 120.0
C151 C156 Ru5 72.8(3)
C155 C156 Ru5 68.3(3)
C126 C121 C122 120.0
C126 C121 C127 120(5)
C122 C121 C127 119(5)
C126 C121 Ru2 72.4(4)
C122 C121 Ru2 71.4(5)
C127 C121 Ru2 131(5)
C123 C122 C121 120.0
C123 C122 Ru2 72.8(5)
C121 C122 Ru2 70.7(4)
C124 C123 C122 120.0
C124 C123 Ru2 72.8(5)
C122 C123 Ru2 69.8(5)
C123 C124 C125 120.0
C123 C124 C128 148(3)
C125 C124 C128 89(3)
C123 C124 Ru2 70.4(5)
C125 C124 Ru2 71.3(4)
C128 C124 Ru2 113(3)
C126 C125 C124 120.0
C126 C125 Ru2 70.0(5)
C124 C125 Ru2 72.0(5)
C121 C126 C125 120.0
C121 C126 Ru2 70.0(5)
C125 C126 Ru2 73.0(5)
C116 Ru1 C111 41.5(4)
C116 Ru1 C115 40.7(3)
C111 Ru1 C115 73.3(6)
C116 Ru1 O1 102.7(13)
C111 Ru1 O1 139.7(14)
C115 Ru1 O1 88.3(13)
C116 Ru1 C112 72.3(6)
C111 Ru1 C112 39.2(3)
C115 Ru1 C112 83.3(6)
O1 Ru1 C112 171.2(13)
C116 Ru1 N1 108.8(7)
C111 Ru1 N1 90.7(6)
C115 Ru1 N1 145.9(8)
O1 Ru1 N1 85.0(12)
C112 Ru1 N1 103.4(6)
C116 Ru1 O2 164.3(12)
C111 Ru1 O2 141.1(14)
C115 Ru1 O2 124.4(13)
O1 Ru1 O2 78.8(17)
C112 Ru1 O2 104.0(13)
N1 Ru1 O2 86.9(12)
C116 Ru1 C114 71.0(5)
C111 Ru1 C114 83.2(6)
C115 Ru1 C114 38.1(2)
O1 Ru1 C114 104.2(13)
C112 Ru1 C114 67.5(4)
N1 Ru1 C114 170.7(7)
O2 Ru1 C114 93.4(12)
C116 Ru1 C113 83.2(6)
C111 Ru1 C113 69.2(5)
C115 Ru1 C113 68.2(4)
O1 Ru1 C113 136.6(13)
C112 Ru1 C113 37.0(3)
N1 Ru1 C113 134.4(7)
O2 Ru1 C113 85.1(12)
C114 Ru1 C113 36.5(2)
N2 Ru2 O3 85.2(17)
N2 Ru2 C122 91.6(7)
O3 Ru2 C122 148.9(18)
N2 Ru2 C123 102.6(7)
O3 Ru2 C123 113.3(18)
C122 Ru2 C123 37.5(3)
N2 Ru2 C121 109.0(8)
O3 Ru2 C121 165.4(17)
C122 Ru2 C121 37.9(3)
C123 Ru2 C121 67.8(5)
N2 Ru2 C124 133.7(8)
O3 Ru2 C124 93.2(18)
C122 Ru2 C124 67.1(5)
C123 Ru2 C124 36.9(3)
C121 Ru2 C124 79.5(5)
N2 Ru2 C126 143.9(9)
O3 Ru2 C126 127.8(18)
C122 Ru2 C126 67.9(5)
C123 Ru2 C126 79.5(5)
C121 Ru2 C126 37.7(3)
C124 Ru2 C126 66.7(4)
N2 Ru2 C125 169.1(8)
O3 Ru2 C125 99.3(18)
C122 Ru2 C125 79.5(5)
C123 Ru2 C125 66.6(4)
C121 Ru2 C125 67.4(4)
C124 Ru2 C125 36.7(2)
C126 Ru2 C125 37.1(2)
N2 Ru2 O4 77.8(13)
O3 Ru2 O4 74(2)
C122 Ru2 O4 135.3(15)
C123 Ru2 O4 172.6(15)
C121 Ru2 O4 105.0(14)
C124 Ru2 O4 145.8(14)
C126 Ru2 O4 95.8(13)
C125 Ru2 O4 112.9(13)
C133 Ru3 C134 40.2(3)
C133 Ru3 O6 110.8(12)
C134 Ru3 O6 89.6(12)
C133 Ru3 N3 108.9(6)
C134 Ru3 N3 143.4(7)
O6 Ru3 N3 86.1(11)
C133 Ru3 C132 39.3(3)
C134 Ru3 C132 71.1(5)
O6 Ru3 C132 148.4(12)
N3 Ru3 C132 94.6(6)
C133 Ru3 O5 165.6(11)
C134 Ru3 O5 132.2(11)
O6 Ru3 O5 78.3(15)
N3 Ru3 O5 82.3(10)
C132 Ru3 O5 133.2(12)
C133 Ru3 C135 70.8(4)
C134 Ru3 C135 38.8(2)
O6 Ru3 C135 99.0(11)
N3 Ru3 C135 174.7(8)
C132 Ru3 C135 81.8(5)
O5 Ru3 C135 97.2(10)
C133 Ru3 C131 69.3(5)
C134 Ru3 C131 81.8(5)
O6 Ru3 C131 165.6(11)
N3 Ru3 C131 107.6(6)
C132 Ru3 C131 37.5(3)
O5 Ru3 C131 99.0(12)
C135 Ru3 C131 67.2(4)
C133 Ru3 C136 81.8(5)
C134 Ru3 C136 68.7(4)
O6 Ru3 C136 129.4(11)
N3 Ru3 C136 137.8(7)
C132 Ru3 C136 67.4(5)
O5 Ru3 C136 83.8(11)
C135 Ru3 C136 37.1(2)
C131 Ru3 C136 36.5(2)
C143 Ru4 C142 43.4(4)
C143 Ru4 O8 92.9(15)
C142 Ru4 O8 97.7(14)
C143 Ru4 O7 165.3(18)
C142 Ru4 O7 122.7(18)
O8 Ru4 O7 84(2)
C143 Ru4 C144 39.3(4)
C142 Ru4 C144 72.9(6)
O8 Ru4 C144 118.5(16)
O7 Ru4 C144 152(2)
C143 Ru4 C141 73.6(4)
C142 Ru4 C141 40.3(2)
O8 Ru4 C141 129.4(14)
O7 Ru4 C141 97.3(18)
C144 Ru4 C141 81.0(5)
C143 Ru4 N4 111.3(8)
C142 Ru4 N4 154.6(9)
O8 Ru4 N4 83.1(13)
O7 Ru4 N4 82.7(17)
C144 Ru4 N4 84.4(6)
C141 Ru4 N4 147.4(8)
C143 Ru4 C145 67.3(5)
C142 Ru4 C145 80.7(5)
O8 Ru4 C145 153.0(16)
O7 Ru4 C145 120(2)
C144 Ru4 C145 35.1(3)
C141 Ru4 C145 64.4(4)
N4 Ru4 C145 87.2(6)
C143 Ru4 C146 80.8(5)
C142 Ru4 C146 68.4(4)
O8 Ru4 C146 165.0(13)
O7 Ru4 C146 99(2)
C144 Ru4 C146 64.1(4)
C141 Ru4 C146 35.7(2)
N4 Ru4 C146 111.8(7)
C145 Ru4 C146 34.1(2)
N5 Ru5 C154 81.5(6)
N5 Ru5 C153 97.5(7)
C154 Ru5 C153 38.7(2)
N5 Ru5 O10 91.0(11)
C154 Ru5 O10 151.8(12)
C153 Ru5 O10 168.3(12)
N5 Ru5 C155 98.9(6)
C154 Ru5 C155 38.20(19)
C153 Ru5 C155 68.8(3)
O10 Ru5 C155 118.0(11)
N5 Ru5 C152 132.9(7)
C154 Ru5 C152 68.4(3)
C153 Ru5 C152 37.62(18)
O10 Ru5 C152 131.7(11)
C155 Ru5 C152 79.4(3)
N5 Ru5 O9 79.7(12)
C154 Ru5 O9 125.6(13)
C153 Ru5 O9 94.6(14)
O10 Ru5 O9 78.9(16)
C155 Ru5 O9 163.1(14)
C152 Ru5 O9 89.1(13)
N5 Ru5 C156 134.0(7)
C154 Ru5 C156 67.5(3)
C153 Ru5 C156 79.4(3)
O10 Ru5 C156 100.5(10)
C155 Ru5 C156 36.81(17)
C152 Ru5 C156 65.7(3)
O9 Ru5 C156 146.1(12)
N5 Ru5 C151 160.9(6)
C154 Ru5 C151 79.4(3)
C153 Ru5 C151 66.8(3)
O10 Ru5 C151 106.2(10)
C155 Ru5 C151 66.0(3)
C152 Ru5 C151 36.33(16)
O9 Ru5 C151 111.1(12)
C156 Ru5 C151 35.98(15)
C164 Ru6 C165 44.3(3)
C164 Ru6 C163 43.4(3)
C165 Ru6 C163 77.5(5)
C164 Ru6 O11 100.9(17)
C165 Ru6 O11 97.6(16)
C163 Ru6 O11 131.6(17)
C164 Ru6 O12 166.5(15)
C165 Ru6 O12 122.9(13)
C163 Ru6 O12 147.8(15)
O11 Ru6 O12 74(2)
C164 Ru6 C166 74.7(4)
C165 Ru6 C166 39.5(3)
C163 Ru6 C166 85.0(5)
O11 Ru6 C166 121.4(16)
O12 Ru6 C166 96.7(12)
C164 Ru6 C162 73.4(5)
C165 Ru6 C162 84.9(5)
C163 Ru6 C162 38.4(3)
O11 Ru6 C162 169.0(16)
O12 Ru6 C162 113.3(14)
C166 Ru6 C162 66.9(4)
C164 Ru6 C167 70.9(15)
C165 Ru6 C167 75(2)
C163 Ru6 C167 43.6(11)
O11 Ru6 C167 171(2)
O12 Ru6 C167 113.0(19)
C166 Ru6 C167 54.8(19)
C162 Ru6 C167 12.1(19)
C164 Ru6 C161 84.8(5)
C165 Ru6 C161 69.2(4)
C163 Ru6 C161 68.3(5)
O11 Ru6 C161 154.7(16)
O12 Ru6 C161 94.3(13)
C166 Ru6 C161 36.1(2)
C162 Ru6 C161 35.8(3)
C167 Ru6 C161 25.7(14)
C164 Ru6 N6 114.6(7)
C165 Ru6 N6 158.4(7)
C163 Ru6 N6 81.9(6)
O11 Ru6 N6 91.2(15)
O12 Ru6 N6 78.5(13)
C166 Ru6 N6 144.9(8)
C162 Ru6 N6 82.9(6)
C167 Ru6 N6 95(2)
C161 Ru6 N6 109.0(7)
C176 Ru7 C175 41.9(3)
C176 Ru7 C171 41.9(3)
C175 Ru7 C171 74.1(5)
C176 Ru7 O14 170.3(12)
C175 Ru7 O14 128.5(12)
C171 Ru7 O14 141.9(13)
C176 Ru7 N7 105.5(7)
C175 Ru7 N7 145.4(8)
C171 Ru7 N7 85.8(6)
O14 Ru7 N7 84.2(12)
C176 Ru7 O13 99.9(12)
C175 Ru7 O13 85.9(11)
C171 Ru7 O13 137.8(13)
O14 Ru7 O13 79.1(16)
N7 Ru7 O13 90.9(10)
C176 Ru7 C174 71.4(4)
C175 Ru7 C174 38.0(2)
C171 Ru7 C174 82.3(5)
O14 Ru7 C174 99.4(12)
N7 Ru7 C174 164.8(7)
O13 Ru7 C174 104.4(10)
C176 Ru7 C172 71.4(5)
C175 Ru7 C172 82.3(5)
C171 Ru7 C172 38.0(3)
O14 Ru7 C172 108.1(13)
N7 Ru7 C172 99.1(6)
O13 Ru7 C172 168.2(11)
C174 Ru7 C172 65.6(4)
C176 Ru7 C173 82.1(5)
C175 Ru7 C173 67.2(4)
C171 Ru7 C173 67.2(4)
O14 Ru7 C173 92.1(12)
N7 Ru7 C173 130.1(7)
O13 Ru7 C173 137.3(10)
C174 Ru7 C173 35.51(19)
C172 Ru7 C173 35.5(2)
C181 Ru8 C182 41.1(3)
C181 Ru8 C186 40.6(3)
C182 Ru8 C186 73.8(5)
C181 Ru8 C183 73.5(4)
C182 Ru8 C183 40.3(2)
C186 Ru8 C183 86.1(5)
C181 Ru8 O15 89.2(18)
C182 Ru8 O15 108.3(17)
C186 Ru8 O15 100.6(18)
C183 Ru8 O15 144.8(17)
C181 Ru8 C185 72.7(5)
C182 Ru8 C185 86.1(5)
C186 Ru8 C185 39.5(3)
C183 Ru8 C185 71.3(5)
O15 Ru8 C185 133.0(18)
C181 Ru8 C184 86.1(5)
C182 Ru8 C184 72.3(4)
C186 Ru8 C184 71.5(5)
C183 Ru8 C184 39.2(3)
O15 Ru8 C184 171.8(18)
C185 Ru8 C184 38.9(3)
C181 Ru8 O16 132.6(14)
C182 Ru8 O16 99.2(14)
C186 Ru8 O16 172.8(14)
C183 Ru8 O16 89.1(16)
O15 Ru8 O16 80(2)
C185 Ru8 O16 142.9(16)
C184 Ru8 O16 107.8(16)
C181 Ru8 N8 141.3(8)
C182 Ru8 N8 167.5(9)
C186 Ru8 N8 103.4(7)
C183 Ru8 N8 128.1(9)
O15 Ru8 N8 84.2(16)
C185 Ru8 N8 84.3(6)
C184 Ru8 N8 95.2(7)
O16 Ru8 N8 83.8(13)
C1 O1 Ru1 113(5)
C2 O2 Ru1 105(5)
C1 O3 Ru2 125(6)
C3 O5 Ru3 112(5)
C4 O6 Ru3 115(4)
C3 O7 Ru4 107(6)
C4 O8 Ru4 99(5)
C5 O9 Ru5 107(6)
C6 O10 Ru5 96(6)
C5 O11 Ru6 115(6)
C7 O13 Ru7 109(4)
C8 O14 Ru7 112(4)
C7 O15 Ru8 107(3)
C8 O16 Ru8 113(4)
O3 C1 O1 131(9)
O3 C1 C2 106(6)
O1 C1 C2 121(7)
C2 O4 Ru2 101(5)
C6 O12 Ru6 116(5)
C11 N1 C15 120.0
C11 N1 Ru1 113.9(6)
C15 N1 Ru1 126.1(6)
N1 C11 C12 120.0
C13 C12 C11 120.0
C12 C13 C14 120.0
C12 C13 C302 124(2)
C14 C13 C302 114(2)
C15 C14 C13 120.0
C14 C15 N1 120.0
C21 N2 C25 120.0
C21 N2 Ru2 122.3(7)
C25 N2 Ru2 116.6(7)
C22 C21 N2 120.0
C23 C22 C21 120.0
C24 C23 C22 120.0
C24 C23 C202 133(3)
C22 C23 C202 106(3)
C23 C24 C25 120.0
C24 C25 N2 120.0
C31 N3 C35 120.0
C31 N3 Ru3 114.1(6)
C35 N3 Ru3 124.8(6)
N3 C31 C32 120.0
C33 C32 C31 120.0
C32 C33 C34 120.0
C32 C33 C303 149.9(8)
C34 C33 C303 90.1(8)
C33 C34 C35 120.0
C33 C34 C303 46.6(6)
C35 C34 C303 166.6(6)
C34 C35 N3 120.0
C45 N4 C41 120.0
C45 N4 Ru4 111.6(6)
C41 N4 Ru4 128.0(6)
N4 C41 C42 120.0
C43 C42 C41 120.0
C42 C43 C44 120.0
C42 C43 C203 108(4)
C44 C43 C203 130(3)
C45 C44 C43 120.0
N4 C45 C44 120.0
C51 N5 C55 120.0
C51 N5 Ru5 126.2(8)
C55 N5 Ru5 113.8(8)
N5 C51 C52 120.0
C51 C52 C53 120.0
C54 C53 C52 120.0
C54 C53 C304 112.9(6)
C52 C53 C304 126.7(6)
C53 C54 C55 120.0
N5 C55 C54 120.0
C61 N6 C65 120.0
C61 N6 Ru6 104.7(6)
C65 N6 Ru6 134.3(6)
N6 C61 C62 120.0
C61 C62 C63 120.0
C204 C63 C62 129(3)
C204 C63 C64 110(3)
C62 C63 C64 120.0
C65 C64 C63 120.0
C64 C65 N6 120.0
C75 N7 C71 125.0
C75 N7 Ru7 121.9(7)
C71 N7 Ru7 108.4(7)
C72 C71 N7 132.1
C71 C72 C73 113.9
C301 C73 C72 137(2)
C301 C73 C74 111(2)
C72 C73 C74 109.9
C73 C74 C75 120.1
N7 C75 C74 111.1
C81 N8 C85 120.0
C81 N8 Ru8 127.8(7)
C85 N8 Ru8 110.6(7)
N8 C81 C82 120.0
C83 C82 C81 120.0
C82 C83 C84 120.0
C82 C83 C201 104(4)
C84 C83 C201 135(4)
C83 C84 C85 120.0
N8 C85 C84 120.0
C204 C201 C202 76(6)
C204 C201 C83 159(7)
C202 C201 C83 121(8)
C204 C201 C203 41(4)
C202 C201 C203 35(4)
C83 C201 C203 153(6)
C204 C201 Fe1 61(4)
C202 C201 Fe1 59(5)
C83 C201 Fe1 117(5)
C203 C201 Fe1 47(3)
C63 C204 C201 120(6)
C63 C204 C203 143(8)
C201 C204 C203 96(7)
C63 C204 Fe1 115(4)
C201 C204 Fe1 75(4)
C203 C204 Fe1 60(4)
C212 C211 C215 108.0
C212 C211 C216 126.0
C215 C211 C216 126.0
C212 C211 Fe1 70.8(5)
C215 C211 Fe1 70.8(5)
C216 C211 Fe1 124.0(6)
C211 C212 C213 108.0
C211 C212 C217 126.0
C213 C212 C217 126.0
C211 C212 Fe1 69.9(5)
C213 C212 Fe1 71.3(5)
C217 C212 Fe1 124.4(6)
C212 C213 C214 108.0
C212 C213 C218 126.0
C214 C213 C218 126.0
C212 C213 Fe1 69.8(5)
C214 C213 Fe1 70.6(5)
C218 C213 Fe1 125.2(6)
C215 C214 C213 108.0
C215 C214 C219 126.0
C213 C214 C219 126.0
C215 C214 Fe1 69.8(5)
C213 C214 Fe1 70.6(5)
C219 C214 Fe1 125.2(6)
C214 C215 C211 108.0
C214 C215 C220 126.0
C211 C215 C220 126.0
C214 C215 Fe1 71.3(5)
C211 C215 Fe1 69.9(5)
C220 C215 Fe1 124.5(6)
C304 C303 C33 165.7(9)
C304 C303 C302 80.0(17)
C33 C303 C302 99(2)
C304 C303 C34 140.1(13)
C33 C303 C34 43.3(4)
C302 C303 C34 140(2)
C304 C303 Fe2 63.4(4)
C33 C303 Fe2 104.3(11)
C302 C303 Fe2 53.6(17)
C34 C303 Fe2 134.0(9)
C303 C304 C301 102.5(15)
C303 C304 C53 107.1(13)
C301 C304 C53 150.0(19)
C303 C304 Fe2 79.5(4)
C301 C304 Fe2 59(2)
C53 C304 Fe2 122.3(10)
C315 C311 C312 108.0
C315 C311 C316 126.0
C312 C311 C316 126.0
C315 C311 Fe2 71.9(4)
C312 C311 Fe2 70.6(4)
C316 C311 Fe2 123.2(5)
C313 C312 C311 108.0
C313 C312 C317 126.0
C311 C312 C317 126.0
C313 C312 Fe2 71.3(4)
C311 C312 Fe2 71.9(4)
C317 C312 Fe2 122.5(4)
C312 C313 C314 108.0
C312 C313 C318 126.0
C314 C313 C318 126.0
C312 C313 Fe2 71.1(4)
C314 C313 Fe2 72.0(4)
C318 C313 Fe2 122.6(4)
C313 C314 C315 108.0
C313 C314 C319 126.0
C315 C314 C319 126.0
C313 C314 Fe2 70.6(4)
C315 C314 Fe2 71.8(4)
C319 C314 Fe2 123.3(4)
C311 C315 C314 108.0
C311 C315 C320 126.0
C314 C315 C320 126.0
C311 C315 Fe2 70.9(4)
C314 C315 Fe2 71.1(4)
C320 C315 Fe2 123.6(5)
C401 F1 F3 94(7)
C203 Fe1 C202 43(3)
C203 Fe1 C201 71(4)
C202 Fe1 C201 45(3)
C203 Fe1 C204 48(3)
C202 Fe1 C204 60(4)
C201 Fe1 C204 44(2)
C203 Fe1 C211 132(3)
C202 Fe1 C211 113(3)
C201 Fe1 C211 127(2)
C204 Fe1 C211 171(2)
C203 Fe1 C215 165(3)
C202 Fe1 C215 123(3)
C201 Fe1 C215 104(2)
C204 Fe1 C215 138(2)
C211 Fe1 C215 39.3(5)
C203 Fe1 C212 116(3)
C202 Fe1 C212 131(3)
C201 Fe1 C212 166(2)
C204 Fe1 C212 149(2)
C211 Fe1 C212 39.3(5)
C215 Fe1 C212 65.7(8)
C203 Fe1 C214 156(3)
C202 Fe1 C214 155(3)
C201 Fe1 C214 114(2)
C204 Fe1 C214 118(2)
C211 Fe1 C214 65.5(8)
C215 Fe1 C214 39.0(5)
C212 Fe1 C214 65.3(8)
C203 Fe1 C213 127(3)
C202 Fe1 C213 166(3)
C201 Fe1 C213 148(2)
C204 Fe1 C213 123(2)
C211 Fe1 C213 65.5(8)
C215 Fe1 C213 65.3(8)
C212 Fe1 C213 39.0(5)
C214 Fe1 C213 38.8(5)
C301 Fe2 C302 45.7(19)
C301 Fe2 C304 43.9(16)
C302 Fe2 C304 65.1(14)
C301 Fe2 C312 159.2(18)
C302 Fe2 C312 146.0(19)
C304 Fe2 C312 118.0(7)
C301 Fe2 C313 133.6(15)
C302 Fe2 C313 173.6(15)
C304 Fe2 C313 119.3(7)
C312 Fe2 C313 37.6(3)
C301 Fe2 C311 162.2(17)
C302 Fe2 C311 117.3(18)
C304 Fe2 C311 141.8(8)
C312 Fe2 C311 37.5(3)
C313 Fe2 C311 62.6(6)
C301 Fe2 C314 123.9(15)
C302 Fe2 C314 136.3(14)
C304 Fe2 C314 144.9(8)
C312 Fe2 C314 62.6(6)
C313 Fe2 C314 37.4(3)
C311 Fe2 C314 62.3(6)
C301 Fe2 C315 136.1(18)
C302 Fe2 C315 113.3(15)
C304 Fe2 C315 177.9(9)
C312 Fe2 C315 62.4(6)
C313 Fe2 C315 62.4(6)
C311 Fe2 C315 37.2(3)
C314 Fe2 C315 37.2(3)
C301 Fe2 C303 65.1(14)
C302 Fe2 C303 52.9(14)
C304 Fe2 C303 37.0(3)
C312 Fe2 C303 107.2(6)
C313 Fe2 C303 133.5(7)
C311 Fe2 C303 110.7(6)
C314 Fe2 C303 169.7(9)
C315 Fe2 C303 141.0(7)
O33 S5 O35 122(4)
O33 S5 O34 98(4)
O35 S5 O34 129(5)
O22 S1 O23 123(4)
O22 S1 O21 107(4)
O23 S1 O21 125(4)
O22 S1 C401 129(5)
O23 S1 C401 57(4)
O21 S1 C401 109(5)
F1 C401 F2 78(7)
F1 C401 S1 128(7)
F2 C401 S1 91(5)
O13 C7 O15 117(5)
O13 C7 C8 117(5)
O15 C7 C8 125(4)
O32 S4 O31 127(6)
O32 S4 O30 69(3)
O31 S4 O30 66(4)
O32 S4 F10 136(6)
O31 S4 F10 89(6)
O30 S4 F10 114(5)
O32 S4 C404 100(5)
O31 S4 C404 103(6)
O30 S4 C404 86(5)
F10 S4 C404 40.2(19)
O27 S3 O28 120(4)
O27 S3 O29 114(4)
O28 S3 O29 119(4)
O27 S3 C403 102(4)
O28 S3 C403 104(4)
O29 S3 C403 90(4)
S7 O39 C407 60(2)
O8 C4 O6 113(7)
O8 C4 C3 125(9)
O6 C4 C3 109(8)
O7 C3 O5 117(7)
O7 C3 C4 121(10)
O5 C3 C4 121(10)
O43 S8 O42 80(5)
O43 S8 O44 144(8)
O42 S8 O44 71(3)
O43 S8 F22 108(7)
O42 S8 F22 124(8)
O44 S8 F22 105(7)
O43 S8 C408 104(7)
O42 S8 C408 80(7)
O44 S8 C408 90(7)
F22 S8 C408 43.7(15)
S6 O36 O37 52.5(19)
O37 S6 O36 75(4)
O37 S6 C406 86(7)
O36 S6 C406 93(6)
C203 C202 C201 103(9)
C203 C202 C23 106(8)
C201 C202 C23 151(8)
C203 C202 Fe1 63(6)
C201 C202 Fe1 76(5)
C23 C202 Fe1 122(5)
O40 S7 O41 116(3)
O40 S7 O39 114(3)
O41 S7 O39 115(3)
O40 S7 C407 77(3)
O41 S7 C407 77(3)
O39 S7 C407 77(3)
C202 C203 C204 85(8)
C202 C203 C43 159(9)
C204 C203 C43 109(8)
C202 C203 Fe1 74(6)
C204 C203 Fe1 72(5)
C43 C203 Fe1 125(6)
C202 C203 C201 42(5)
C204 C203 C201 43(4)
C43 C203 C201 150(7)
Fe1 C203 C201 63(3)
O9 C5 O11 118(8)
O9 C5 C6 116(10)
O11 C5 C6 125(10)
S7 O41 C407 60(2)
O2 C2 O4 102(7)
O2 C2 C1 120(8)
O4 C2 C1 132(7)
S4 O30 O32 55.0(16)
S4 O30 F11 88(5)
O32 O30 F11 89(4)
S4 O30 O31 57(2)
O32 O30 O31 107(3)
F11 O30 O31 113(5)
S4 O32 O30 56.0(18)
O25 S2 O26 96(4)
O25 S2 O24 122(5)
O26 S2 O24 127(5)
O25 S2 C402 109(4)
O26 S2 C402 105(4)
O24 S2 C402 96(4)
F9 C403 F8 97(6)
F9 C403 F7 87(5)
F8 C403 F7 113(6)
F9 C403 S3 110(6)
F8 C403 S3 110(5)
F7 C403 S3 131(6)
O10 C6 O12 98(7)
O10 C6 C5 125(9)
O12 C6 C5 106(9)
O14 C8 O16 120(6)
O14 C8 C7 116(5)
O16 C8 C7 113(5)
C407 F19 O40 80(4)
C404 F10 S4 62(4)
F22 C408 F24 110(7)
F22 C408 F23 140(10)
F24 C408 F23 104(6)
F22 C408 S8 66(5)
F24 C408 S8 115(8)
F23 C408 S8 116(8)
C408 F22 S8 70(4)
S7 O40 F19 78(4)
S7 O40 C407 60(2)
F19 O40 C407 39.7(14)
F16 C406 F17 120(9)
F16 C406 F18 119(7)
F17 C406 F18 114(8)
F16 C406 S6 111(7)
F17 C406 S6 73(5)
F18 C406 S6 110(7)
F19 C407 F21 106(5)
F19 C407 F20 124(6)
F21 C407 F20 121(6)
F19 C407 O41 124(5)
F21 C407 O41 107(6)
F20 C407 O41 72(4)
F19 C407 O39 64(4)
F21 C407 O39 165(5)
F20 C407 O39 74(4)
O41 C407 O39 73(2)
F19 C407 O40 60(3)
F21 C407 O40 92(5)
F20 C407 O40 137(5)
O41 C407 O40 73(2)
O39 C407 O40 73(2)
F19 C407 S7 80(4)
F21 C407 S7 126(5)
F20 C407 S7 94(4)
O41 C407 S7 43.3(14)
O39 C407 S7 43.8(13)
O40 C407 S7 43.5(13)
S6 O37 O36 53.0(19)
F12 C404 F10 128(10)
F12 C404 F11 79(6)
F10 C404 F11 153(10)
F12 C404 S4 94(6)
F10 C404 S4 78(6)
F11 C404 S4 95(6)
C404 F11 O30 87(6)
C301 C302 C13 124(4)
C301 C302 C303 83(2)
C13 C302 C303 149(4)
C301 C302 Fe2 64(3)
C13 C302 Fe2 130(3)
C303 C302 Fe2 73.5(13)
C304 C301 C73 113(3)
C304 C301 C302 95(2)
C73 C301 C302 148(5)
C304 C301 Fe2 77(2)
C73 C301 Fe2 129(3)
C302 C301 Fe2 71(3)
F5 C402 F4 109(6)
F5 C402 F6 109(5)
F4 C402 F6 100(5)
F5 C402 S2 106(4)
F4 C402 S2 111(4)
F6 C402 S2 122(6)
C119 C118 C114 24(6)
C141 C147 C146 45.4(15)
C165 C168 C164 39.2(18)
C161 C167 C163 145(7)
C161 C167 Ru6 87(5)
C163 C167 Ru6 62(2)
C135 C138 C139 90(5)
S4 O31 O30 57(2)

loop_
_geom_bond_atom_site_label_1
_geom_bond_atom_site_label_2
_geom_bond_distance
C162 C161 1.3900
C162 C163 1.3900
C162 Ru6 2.209(16)
C161 C167 1.00(5)
C161 C166 1.3900
C161 Ru6 2.303(16)
C166 C165 1.3900
C166 Ru6 2.158(14)
C165 C164 1.3900
C165 C168 1.86(8)
C165 Ru6 1.894(13)
C164 C163 1.3900
C164 Ru6 1.779(13)
C164 C168 2.18(9)
C163 C167 1.52(2)
C163 Ru6 1.952(15)
C131 C132 1.3900
C131 C136 1.3901
C131 Ru3 2.211(17)
C132 C133 1.3900
C132 C137 1.66(5)
C132 Ru3 2.107(17)
C133 C134 1.3899
C133 Ru3 2.014(16)
C134 C135 1.3900
C134 Ru3 2.030(15)
C135 C136 1.3900
C135 C138 1.54(3)
C135 Ru3 2.139(12)
C136 Ru3 2.226(14)
C141 C142 1.3900
C141 C146 1.3902
C141 C147 1.53(2)
C141 Ru4 2.111(12)
C142 C143 1.3902
C142 Ru4 1.863(13)
C143 C144 1.3900
C143 Ru4 1.896(18)
C144 C145 1.3900
C144 Ru4 2.169(19)
C145 C146 1.3900
C145 Ru4 2.386(17)
C146 C147 1.94(6)
C146 Ru4 2.360(15)
C181 C186 1.3900
C181 C182 1.3901
C181 C187 1.53(2)
C181 Ru8 1.975(14)
C182 C183 1.3899
C182 Ru8 1.986(12)
C183 C184 1.3902
C183 Ru8 2.046(14)
C184 C185 1.3900
C184 Ru8 2.095(17)
C185 C186 1.3901
C185 Ru8 2.084(18)
C186 Ru8 2.025(16)
C171 C172 1.3898
C171 C176 1.3901
C171 C177 1.69(6)
C171 Ru7 1.997(16)
C172 C173 1.3899
C172 Ru7 2.220(15)
C173 C174 1.3899
C173 Ru7 2.324(13)
C174 C175 1.3900
C174 Ru7 2.222(12)
C175 C176 1.3900
C175 Ru7 1.999(14)
C176 Ru7 1.876(16)
C111 C112 1.3899
C111 C116 1.3901
C111 C117 1.54(2)
C111 Ru1 1.984(18)
C112 C113 1.3902
C112 Ru1 2.137(16)
C113 C114 1.3900
C113 Ru1 2.238(14)
C114 C115 1.3900
C114 C118 1.53(2)
C114 Ru1 2.195(13)
C115 C116 1.3901
C115 Ru1 2.046(16)
C116 Ru1 1.936(19)
C151 C156 1.3899
C151 C152 1.3903
C151 Ru5 2.260(10)
C152 C153 1.3900
C152 Ru5 2.195(11)
C153 C154 1.3901
C153 Ru5 2.108(11)
C154 C155 1.3900
C154 C157 1.52(2)
C154 Ru5 2.088(11)
C155 C156 1.3901
C155 Ru5 2.155(11)
C156 Ru5 2.240(10)
C121 C126 1.3899
C121 C122 1.3901
C121 C127 1.53(2)
C121 Ru2 2.135(18)
C122 C123 1.3900
C122 Ru2 2.143(19)
C123 C124 1.3900
C123 Ru2 2.182(17)
C124 C125 1.3903
C124 C128 1.53(2)
C124 Ru2 2.212(16)
C125 C126 1.3901
C125 Ru2 2.205(13)
C126 Ru2 2.166(14)
Ru1 O1 2.103(19)
Ru1 N1 2.198(12)
Ru1 O2 2.17(4)
Ru2 N2 2.061(12)
Ru2 O3 2.10(2)
Ru2 O4 2.26(5)
Ru3 O6 2.11(4)
Ru3 N3 2.161(11)
Ru3 O5 2.17(4)
Ru4 O8 2.09(5)
Ru4 O7 2.10(2)
Ru4 N4 2.293(14)
Ru5 N5 1.831(12)
Ru5 O10 2.16(4)
Ru5 O9 2.19(4)
Ru6 O11 2.109(19)
Ru6 O12 2.21(5)
Ru6 C167 2.12(7)
Ru6 N6 2.274(14)
Ru7 O14 2.04(4)
Ru7 N7 2.088(12)
Ru7 O13 2.14(4)
Ru8 O15 2.10(2)
Ru8 O16 2.09(5)
Ru8 N8 2.132(13)
O1 C1 1.15(5)
O2 C2 1.33(7)
O3 C1 1.15(5)
O5 C3 1.35(9)
O6 C4 1.49(7)
O7 C3 1.14(10)
O8 C4 1.27(8)
O9 C5 1.18(11)
O10 C6 1.22(8)
O11 C5 1.28(10)
O13 C7 1.29(3)
O14 C8 1.30(3)
O15 C7 1.29(3)
O16 C8 1.30(3)
C1 C2 1.44(2)
O4 C2 1.27(8)
O12 C6 1.42(9)
N1 C11 1.3900
N1 C15 1.3900
C11 C12 1.3900
C12 C13 1.3900
C13 C14 1.3900
C13 C302 1.46(2)
C14 C15 1.3900
N2 C21 1.3901
N2 C25 1.3901
C21 C22 1.3900
C22 C23 1.3900
C23 C24 1.3900
C23 C202 1.72(9)
C24 C25 1.3901
N3 C31 1.3901
N3 C35 1.3902
C31 C32 1.3902
C32 C33 1.3898
C33 C34 1.3900
C33 C303 1.474(16)
C34 C35 1.3901
C34 C303 2.027(16)
N4 C45 1.3899
N4 C41 1.3900
C41 C42 1.3902
C42 C43 1.3898
C43 C44 1.3901
C43 C203 1.46(9)
C44 C45 1.3900
N5 C51 1.3899
N5 C55 1.3899
C51 C52 1.3901
C52 C53 1.3902
C53 C54 1.3897
C53 C304 1.738(18)
C54 C55 1.3903
N6 C61 1.3900
N6 C65 1.3901
C61 C62 1.3901
C62 C63 1.3902
C63 C204 1.42(7)
C63 C64 1.3902
C64 C65 1.3897
N7 C75 1.1908
N7 C71 1.3954
C71 C72 1.3687
C72 C73 1.5656
C73 C301 1.459(19)
C73 C74 1.6272
C74 C75 1.7518
N8 C81 1.3898
N8 C85 1.3903
C81 C82 1.3903
C82 C83 1.3898
C83 C84 1.3900
C83 C201 1.29(8)
C84 C85 1.3904
C201 C204 1.49(8)
C201 C202 1.50(9)
C201 C203 2.17(13)
C201 Fe1 2.05(8)
C204 C203 1.45(9)
C204 Fe1 1.86(7)
C211 C212 1.358(5)
C211 C215 1.358(5)
C211 C216 1.443(5)
C211 Fe1 2.01(3)
C212 C213 1.358(5)
C212 C217 1.443(5)
C212 Fe1 2.03(3)
C213 C214 1.358(5)
C213 C218 1.443(5)
C213 Fe1 2.04(3)
C214 C215 1.357(5)
C214 C219 1.443(5)
C214 Fe1 2.04(3)
C215 C220 1.443(5)
C215 Fe1 2.03(3)
C303 C304 1.347(5)
C303 C302 1.83(4)
C303 Fe2 2.200(17)
C304 C301 1.42(5)
C304 Fe2 2.001(18)
C311 C315 1.343(5)
C311 C312 1.343(5)
C311 C316 1.427(5)
C311 Fe2 2.10(2)
C312 C313 1.343(5)
C312 C317 1.427(5)
C312 Fe2 2.08(2)
C313 C314 1.343(5)
C313 C318 1.427(5)
C313 Fe2 2.08(2)
C314 C315 1.343(5)
C314 C319 1.427(5)
C314 Fe2 2.10(2)
C315 C320 1.427(5)
C315 Fe2 2.11(2)
F1 C401 1.322(16)
F1 F3 1.77(8)
F14 F13 1.95(7)
Fe1 C203 1.68(8)
Fe1 C202 1.81(9)
Fe2 C301 1.76(5)
Fe2 C302 1.85(5)
O33 S5 1.418(18)
S5 O35 1.434(19)
S5 O34 1.439(19)
O23 S1 1.450(19)
S1 O22 1.429(18)
S1 O21 1.443(19)
S1 C401 1.80(2)
C401 F2 1.77(13)
C7 C8 1.43(2)
S4 O32 1.430(19)
S4 O31 1.441(19)
S4 O30 1.448(19)
S4 F10 2.01(12)
S4 C404 1.80(2)
S3 O27 1.418(18)
S3 O28 1.445(19)
S3 O29 1.448(19)
S3 C403 1.79(2)
O39 S7 1.444(19)
O39 C407 2.03(7)
O24 S2 1.438(19)
O26 S2 1.437(19)
C4 C3 1.44(2)
S8 O43 1.432(19)
S8 O42 1.438(19)
S8 O44 1.435(19)
S8 F22 1.75(12)
S8 C408 1.80(2)
F7 C403 1.318(15)
F8 C403 1.318(16)
O36 S6 1.437(19)
O36 O37 1.73(7)
S6 O37 1.428(19)
S6 C406 1.80(2)
C202 C203 1.28(10)
S7 O40 1.438(19)
S7 O41 1.428(19)
S7 C407 1.80(2)
C5 C6 1.44(2)
O41 C407 2.03(7)
O30 O32 1.63(6)
O30 F11 1.86(10)
O30 O31 1.57(8)
S2 O25 1.428(19)
S2 C402 1.80(2)
C403 F9 1.320(16)
F20 C407 1.326(15)
F19 C407 1.321(16)
F19 O40 1.80(8)
F16 C406 1.322(16)
F10 C404 1.321(16)
C408 F22 1.323(12)
C408 F24 1.323(12)
C408 F23 1.324(12)
O40 C407 2.03(7)
C406 F17 1.323(16)
C406 F18 1.323(16)
C407 F21 1.323(15)
C404 F12 1.321(16)
C404 F11 1.322(16)
C302 C301 1.40(5)
F4 C402 1.323(15)
C402 F5 1.320(15)
C402 F6 1.318(15)
C118 C119 3.48(14)
C138 C139 1.55(3)
